data_4120088
loop_
_publ_author_name
'Lauren E. Rosebrugh'
'Vanessa M. Marx'
'Benjamin K. Keitz'
'Robert H. Grubbs'

_publ_contact_author_address
;
Beckman Institute
Caltech 139-74
Pasadena CA 91125
USA
;
_publ_contact_author_email xray@caltech.edu
_publ_contact_author_name 'Xray Staff'
_publ_section_title
;
 Synthesis of Highly Cis, Syndiotactic Polymers via Ring-Opening
 Metathesis Polymerization Using Ruthenium Metathesis Catalysts
;
_journal_name_full 'Journal of the American Chemical Society'
_journal_page_first 10032
_journal_page_last 10035
_journal_paper_doi 10.1021/ja405559y
_journal_volume 135
_journal_year 2013
_chemical_formula_moiety 'C32 H46 N2 O3 Ru'
_chemical_formula_sum 'C32 H46 N2 O3 Ru'
_chemical_formula_weight 607.78
_chemical_name_systematic
;
 ?
;
_space_group_crystal_system monoclinic
_space_group_IT_number 14
_space_group_name_Hall '-P 2ybc'
_space_group_name_H-M_alt 'P 1 21/c 1'
_symmetry_space_group_name_Hall '-P 2ybc'
_symmetry_space_group_name_H-M 'P 1 21/c 1'
_atom_sites_solution_hydrogens mixed
_atom_sites_solution_primary dual
_audit_creation_method
;
 SHELXL-2013 and manual edit
;
_cell_angle_alpha 90
_cell_angle_beta 103.793(2)
_cell_angle_gamma 90
_cell_formula_units_Z 4
_cell_length_a 11.0782(5)
_cell_length_b 27.9893(11)
_cell_length_c 10.2073(4)
_cell_measurement_temperature 100
_cell_measurement_theta_max 31.77
_cell_measurement_theta_min 2.39
_cell_volume 3073.7(2)
_computing_cell_refinement 'SAINT V8.27B (Bruker-AXS, 2007)'
_computing_data_collection 'APEX2 2012.10-0 (Bruker-AXS, 2007)'
_computing_data_reduction 'SAINT V8.27B (Bruker-AXS, 2007)'
_computing_molecular_graphics 'DIAMOND 3 (Crystal Impact, 1999)'
_computing_publication_material
;
O. V. Dolomanov, L. J. Bourhis, R. J. Gildea, J. A. K. Howard and H. Puschmann,
OLEX2: a complete structure solution, refinement and analysis program.
J. Appl. Cryst. (2009). 42, 339-341.
 and SHELXL.
;
_computing_structure_refinement 'SHELXL-2013/2 (Sheldrick, 2013)'
_computing_structure_solution 'SHELXT (Sheldrick, 2012)'
_diffrn_ambient_temperature 100
_diffrn_detector_area_resol_mean 8.33
_diffrn_measured_fraction_theta_full 0.999
_diffrn_measured_fraction_theta_max 0.977
_diffrn_measurement_device_type 'Bruker APEX-II CCD'
_diffrn_measurement_method '\f and \w scans'
_diffrn_radiation_monochromator graphite
_diffrn_radiation_type MoK\a
_diffrn_radiation_wavelength 0.71073
_diffrn_reflns_av_R_equivalents 0.0616
_diffrn_reflns_av_unetI/netI 0.0358
_diffrn_reflns_Laue_measured_fraction_full 0.999
_diffrn_reflns_Laue_measured_fraction_max 0.977
_diffrn_reflns_limit_h_max 18
_diffrn_reflns_limit_h_min -19
_diffrn_reflns_limit_k_max 49
_diffrn_reflns_limit_k_min -48
_diffrn_reflns_limit_l_max 17
_diffrn_reflns_limit_l_min -17
_diffrn_reflns_number 191072
_diffrn_reflns_point_group_measured_fraction_full 0.999
_diffrn_reflns_point_group_measured_fraction_max 0.977
_diffrn_reflns_theta_full 25.000
_diffrn_reflns_theta_max 39.114
_diffrn_reflns_theta_min 2.028
_diffrn_source_current 30.0
_diffrn_source_power 1.5
_diffrn_source_target Mo
_diffrn_source_voltage 50.0
_exptl_absorpt_coefficient_mu 0.543
_exptl_absorpt_correction_T_max 0.943
_exptl_absorpt_correction_T_min 0.824
_exptl_absorpt_correction_type multi-scan
_exptl_absorpt_process_details
;
SADABS-2012/1 (Bruker,2012) was used for absorption correction.
wR2(int) was 0.0634 before and 0.0589 after correction.
The Ratio of minimum to maximum transmission is 0.9194.
The \l/2 correction factor is 0.0015.
;
_exptl_crystal_colour purple
_exptl_crystal_density_diffrn 1.313
_exptl_crystal_description plate
_exptl_crystal_F_000 1280
_exptl_crystal_size_max 0.37
_exptl_crystal_size_mid 0.32
_exptl_crystal_size_min 0.11
_refine_diff_density_max 3.792
_refine_diff_density_min -1.139
_refine_diff_density_rms 0.100
_refine_ls_extinction_method none
_refine_ls_goodness_of_fit_ref 1.468
_refine_ls_hydrogen_treatment mixed
_refine_ls_matrix_type full
_refine_ls_number_parameters 434
_refine_ls_number_reflns 17585
_refine_ls_number_restraints 0
_refine_ls_restrained_S_all 1.468
_refine_ls_R_factor_all 0.0645
_refine_ls_R_factor_gt 0.0435
_refine_ls_shift/su_max 0.001
_refine_ls_shift/su_mean 0.000
_refine_ls_structure_factor_coef Fsqd
_refine_ls_weighting_details
;
 w=1/[\s^2^(Fo^2^)+(0.0400P)^2^]
 where P=(Fo^2^+2Fc^2^)/3
;
_refine_ls_weighting_scheme calc
_refine_ls_wR_factor_gt 0.1024
_refine_ls_wR_factor_ref 0.1085
_reflns_Friedel_coverage 0.000
_reflns_number_gt 13528
_reflns_number_total 17585
_reflns_threshold_expression 'I > 2\s(I)'
_cod_data_source_file ja405559y_si_002.cif
_cod_data_source_block vmm03
_cod_depositor_comments
;
The following automatic conversions were performed:

'_diffrn_source_target' value 'MO' changed to 'Mo' according to the
built-in table from CIF Core dictionary named 'cif_core.dic' version
2.4.1 from 2010-06-29.

Automatic conversion script
Id: cif_fix_values 2281 2013-09-26 08:29:07Z andrius 
;
_cod_database_code 4120088
_shelx_space_group_comment
;
The symmetry employed for this shelxl refinement is uniquely defined
by the following loop, which should always be used as a source of
symmetry information in preference to the above space-group names.
They are only intended as comments.
;
_exptl_crystal_colour_actual 'dichroic, dark purple and light blue'
_shelx_estimated_absorpt_t_min 0.824
_shelx_estimated_absorpt_t_max 0.943
_shelxl_version_number 2013-2

loop_
_space_group_symop_operation_xyz
'x, y, z'
'-x, y+1/2, -z+1/2'
'-x, -y, -z'
'x, -y-1/2, z-1/2'

loop_
_atom_site_label
_atom_site_type_symbol
_atom_site_fract_x
_atom_site_fract_y
_atom_site_fract_z
_atom_site_U_iso_or_equiv
_atom_site_adp_type
_atom_site_occupancy
_atom_site_site_symmetry_order
_atom_site_calc_flag
_atom_site_refinement_flags_posn
_atom_site_refinement_flags_adp
_atom_site_refinement_flags_occupancy
_atom_site_disorder_assembly
_atom_site_disorder_group
Ru1 Ru 0.81084(5) 0.89728(2) 0.72576(6) 0.01115(6) Uani 0.683(3) 1 d . . P A 1
O1 O 0.9330(2) 0.83444(6) 0.6798(2) 0.0222(4) Uani 0.683(3) 1 d . . P A 1
O2 O 0.65545(9) 0.84728(4) 0.71591(10) 0.02311(19) Uani 1 1 d . . . . .
O3 O 0.64431(10) 0.88732(4) 0.52886(10) 0.0243(2) Uani 1 1 d . . . . .
N1 N 0.81479(9) 0.99531(4) 0.78869(11) 0.01634(18) Uani 1 1 d . . . . .
N2 N 0.6573(3) 0.96505(11) 0.8553(3) 0.0139(4) Uani 0.683(3) 1 d . . P A 1
C1 C 0.74749(11) 0.95523(4) 0.78765(12) 0.01512(19) Uani 1 1 d . . . . .
C2 C 0.76195(12) 1.03719(4) 0.84024(13) 0.0189(2) Uani 1 1 d . . . . .
H2AA H 0.7209 1.0588 0.7662 0.023 Uiso 0.683(3) 1 calc R U P A 1
H2AB H 0.8262 1.0552 0.9059 0.023 Uiso 0.683(3) 1 calc R U P A 1
H2BC H 0.7307 1.0608 0.7678 0.023 Uiso 0.317(3) 1 calc R U P A 2
H2BD H 0.8236 1.0528 0.9141 0.023 Uiso 0.317(3) 1 calc R U P A 2
C3 C 0.6658(6) 1.0137(2) 0.9096(6) 0.0176(6) Uani 0.683(3) 1 d . . P A 1
H3A H 0.6961 1.0137 1.0090 0.021 Uiso 0.683(3) 1 calc R U P A 1
H3B H 0.5845 1.0302 0.8846 0.021 Uiso 0.683(3) 1 calc R U P A 1
C4 C 0.91922(11) 0.99540(5) 0.72343(12) 0.0176(2) Uani 1 1 d . . . . .
C5 C 0.90582(12) 0.94855(5) 0.64368(13) 0.0195(2) Uani 1 1 d . . . . .
H5A H 0.9894 0.9363 0.6428 0.023 Uiso 0.683(3) 1 calc R U P A 1
H5B H 0.8608 0.9548 0.5492 0.023 Uiso 0.683(3) 1 calc R U P A 1
H5C H 0.9897 0.9351 0.6505 0.023 Uiso 0.317(3) 1 calc R U P A 2
H5D H 0.8695 0.9558 0.5474 0.023 Uiso 0.317(3) 1 calc R U P A 2
C6 C 1.04256(12) 0.99711(5) 0.83001(14) 0.0228(2) Uani 1 1 d . . . B 2
H6A H 1.0415 1.0240 0.8913 0.034 Uiso 1 1 calc R U . B 2
H6B H 1.1111 1.0012 0.7855 0.034 Uiso 1 1 calc R U . B 2
H6C H 1.0540 0.9672 0.8814 0.034 Uiso 1 1 calc R U . B 2
C7 C 0.91044(14) 1.03971(5) 0.63329(15) 0.0255(3) Uani 1 1 d . . . C 2
H7A H 0.8281 1.0409 0.5710 0.038 Uiso 1 1 calc R U . C 2
H7B H 0.9744 1.0380 0.5817 0.038 Uiso 1 1 calc R U . C 2
H7C H 0.9231 1.0685 0.6896 0.038 Uiso 1 1 calc R U . C 2
C8 C 0.5452(4) 0.93915(14) 0.8475(5) 0.0160(5) Uani 0.683(3) 1 d . . P A 1
C9 C 0.5447(3) 0.90594(11) 0.9497(3) 0.0207(5) Uani 0.683(3) 1 d . . P A 1
C10 C 0.4327(4) 0.88399(14) 0.9545(4) 0.0275(6) Uani 0.683(3) 1 d . . P A 1
H10 H 0.4311 0.8617 1.0242 0.033 Uiso 0.683(3) 1 calc R U P A 1
C11 C 0.3249(3) 0.89407(12) 0.8603(4) 0.0253(5) Uani 0.683(3) 1 d . . P A 1
H11 H 0.2490 0.8794 0.8662 0.030 Uiso 0.683(3) 1 calc R U P A 1
C12 C 0.3273(3) 0.92583(14) 0.7562(4) 0.0230(5) Uani 0.683(3) 1 d . . P A 1
H12 H 0.2523 0.9326 0.6913 0.028 Uiso 0.683(3) 1 calc R U P A 1
C13 C 0.4343(4) 0.94745(18) 0.7452(5) 0.0215(6) Uani 0.683(3) 1 d . . P A 1
C14 C 0.67045(17) 0.89546(6) 1.06273(18) 0.0302(3) Uani 1 1 d . . . . .
H14 H 0.7394 0.9118 1.0325 0.036 Uiso 0.683(3) 1 calc R U P A 1
H14A H 0.721(7) 0.909(2) 1.031(7) 0.036 Uiso 0.317(3) 1 d . U P A 2
C15 C 0.7013(2) 0.84231(7) 1.0719(2) 0.0480(5) Uani 1 1 d . . . . .
H15A H 0.6390 0.8252 1.1077 0.072 Uiso 1 1 calc R U . . .
H15B H 0.7837 0.8375 1.1320 0.072 Uiso 1 1 calc R U . . .
H15C H 0.7010 0.8301 0.9819 0.072 Uiso 1 1 calc R U . . .
C16 C 0.66751(17) 0.91665(7) 1.19952(18) 0.0365(4) Uani 1 1 d . . . . .
H16A H 0.6494 0.9509 1.1895 0.055 Uiso 1 1 calc R U . . .
H16B H 0.7484 0.9119 1.2626 0.055 Uiso 1 1 calc R U . . .
H16C H 0.6028 0.9008 1.2344 0.055 Uiso 1 1 calc R U . . .
C17 C 0.44193(15) 0.97829(6) 0.63490(16) 0.0301(3) Uani 1 1 d . . . . .
H17A H 0.5275 0.9898 0.6473 0.045 Uiso 0.6829 1 d . U P A 1
H17B H 0.3861 1.0056 0.6324 0.045 Uiso 0.6829 1 d . U P A 1
H17C H 0.4176 0.9605 0.5500 0.045 Uiso 0.6829 1 d . U P A 1
H17D H 0.3677 0.9762 0.5872 0.045 Uiso 0.3171 1 d . U P A 2
H17E H 0.4998 0.9639 0.5880 0.045 Uiso 0.3171 1 d . U P A 2
H17F H 0.4711 1.0134 0.6657 0.045 Uiso 0.3171 1 d . U P A 2
C18 C 0.91911(12) 0.88826(5) 0.88563(14) 0.0190(2) Uani 1 1 d . . . . .
H18 H 0.9171 0.9096 0.9575 0.023 Uiso 1 1 calc R U . A 1
C19 C 1.0093(2) 0.84982(9) 0.9094(3) 0.0165(4) Uani 0.683(3) 1 d . . P A 1
C20 C 1.0913(2) 0.83916(11) 1.0324(3) 0.0243(5) Uani 0.683(3) 1 d . . P A 1
H20 H 1.0880 0.8576 1.1097 0.029 Uiso 0.683(3) 1 calc R U P A 1
C21 C 1.1770(2) 0.80268(10) 1.0451(4) 0.0334(6) Uani 0.683(3) 1 d . . P A 1
H21 H 1.2327 0.7964 1.1296 0.040 Uiso 0.683(3) 1 calc R U P A 1
C22 C 1.1807(3) 0.77568(11) 0.9344(4) 0.0420(7) Uani 0.683(3) 1 d . . P A 1
H22 H 1.2393 0.7504 0.9435 0.050 Uiso 0.683(3) 1 calc R U P A 1
C23 C 1.1012(3) 0.78420(10) 0.8087(4) 0.0353(6) Uani 0.683(3) 1 d . . P A 1
H23 H 1.1049 0.7652 0.7328 0.042 Uiso 0.683(3) 1 calc R U P A 1
C24 C 1.0160(2) 0.82144(8) 0.7977(3) 0.0214(4) Uani 0.683(3) 1 d . . P A 1
C25 C 0.9429(2) 0.80914(9) 0.5570(2) 0.0297(5) Uani 0.683(3) 1 d . . P A 1
H25 H 1.0322 0.8018 0.5619 0.036 Uiso 0.683(3) 1 calc R U P A 1
C26 C 0.8701(3) 0.76301(9) 0.5448(4) 0.0441(8) Uani 0.683(3) 1 d . . P A 1
H26A H 0.9038 0.7428 0.6235 0.066 Uiso 0.683(3) 1 calc R U P A 1
H26B H 0.8769 0.7462 0.4626 0.066 Uiso 0.683(3) 1 calc R U P A 1
H26C H 0.7826 0.7701 0.5403 0.066 Uiso 0.683(3) 1 calc R U P A 1
C27 C 0.8951(3) 0.84203(11) 0.4430(3) 0.0426(7) Uani 0.683(3) 1 d . . P A 1
H27A H 0.8134 0.8542 0.4484 0.064 Uiso 0.683(3) 1 calc R U P A 1
H27B H 0.8873 0.8249 0.3577 0.064 Uiso 0.683(3) 1 calc R U P A 1
H27C H 0.9528 0.8688 0.4473 0.064 Uiso 0.683(3) 1 calc R U P A 1
C28 C 0.60058(13) 0.85621(5) 0.59432(14) 0.0223(2) Uani 1 1 d . . . . .
C29 C 0.48366(14) 0.82820(6) 0.52781(17) 0.0298(3) Uani 1 1 d . . . . .
C30 C 0.4336(2) 0.80224(8) 0.6365(2) 0.0503(5) Uani 1 1 d . . . . .
H30A H 0.3568 0.7853 0.5939 0.075 Uiso 1 1 calc R U . . .
H30B H 0.4164 0.8256 0.7012 0.075 Uiso 1 1 calc R U . . .
H30C H 0.4957 0.7793 0.6836 0.075 Uiso 1 1 calc R U . . .
C31 C 0.38588(16) 0.86256(7) 0.4492(2) 0.0430(4) Uani 1 1 d . . . . .
H31A H 0.4206 0.8804 0.3841 0.065 Uiso 1 1 calc R U . . .
H31B H 0.3611 0.8849 0.5119 0.065 Uiso 1 1 calc R U . . .
H31C H 0.3131 0.8444 0.4011 0.065 Uiso 1 1 calc R U . . .
C32 C 0.51835(18) 0.79281(7) 0.4288(2) 0.0439(5) Uani 1 1 d . . . . .
H32A H 0.4433 0.7765 0.3784 0.066 Uiso 1 1 calc R U . . .
H32B H 0.5770 0.7692 0.4788 0.066 Uiso 1 1 calc R U . . .
H32C H 0.5570 0.8100 0.3659 0.066 Uiso 1 1 calc R U . . .
Ru1A Ru 0.79834(10) 0.89755(3) 0.70520(13) 0.01727(19) Uiso 0.317(3) 1 d . . P A 2
O1A O 0.8954(4) 0.83285(18) 0.6550(5) 0.0238(10) Uiso 0.317(3) 1 d . . P A 2
C19A C 1.0003(7) 0.8454(3) 0.8776(6) 0.0175(13) Uiso 0.317(3) 1 d . . P A 2
C20A C 1.0853(7) 0.8337(3) 0.9946(7) 0.0273(16) Uiso 0.317(3) 1 d . . P A 2
H20A H 1.0897 0.8518 1.0743 0.033 Uiso 0.317(3) 1 calc R U P A 2
C21A C 1.1665(6) 0.7944(2) 0.9956(6) 0.0255(12) Uiso 0.317(3) 1 d . . P A 2
H21A H 1.2252 0.7855 1.0758 0.031 Uiso 0.317(3) 1 calc R U P A 2
C22A C 1.1581(6) 0.7696(2) 0.8785(7) 0.0317(13) Uiso 0.317(3) 1 d . . P A 2
H22A H 1.2140 0.7440 0.8769 0.038 Uiso 0.317(3) 1 calc R U P A 2
C23A C 1.0691(6) 0.7811(2) 0.7613(6) 0.0289(12) Uiso 0.317(3) 1 d . . P A 2
H23A H 1.0626 0.7627 0.6818 0.035 Uiso 0.317(3) 1 calc R U P A 2
C24A C 0.9906(5) 0.8193(2) 0.7612(5) 0.0165(10) Uiso 0.317(3) 1 d . . P A 2
C25A C 0.8922(4) 0.82173(16) 0.5155(4) 0.0182(8) Uiso 0.317(3) 1 d . . P A 2
H25A H 0.8234 0.8416 0.4605 0.022 Uiso 0.317(3) 1 calc R U P A 2
C26A C 0.8564(7) 0.7709(3) 0.4805(7) 0.0376(14) Uiso 0.317(3) 1 d . . P A 2
H26D H 0.9311 0.7509 0.4997 0.056 Uiso 0.317(3) 1 calc R U P A 2
H26E H 0.8153 0.7687 0.3844 0.056 Uiso 0.317(3) 1 calc R U P A 2
H26F H 0.7995 0.7599 0.5343 0.056 Uiso 0.317(3) 1 calc R U P A 2
C27A C 1.0089(4) 0.83716(17) 0.4738(5) 0.0244(9) Uiso 0.317(3) 1 d . . P A 2
H27D H 1.0197 0.8718 0.4858 0.037 Uiso 0.317(3) 1 calc R U P A 2
H27E H 1.0013 0.8290 0.3788 0.037 Uiso 0.317(3) 1 calc R U P A 2
H27F H 1.0810 0.8207 0.5298 0.037 Uiso 0.317(3) 1 calc R U P A 2
N2A N 0.6476(8) 0.9670(3) 0.8289(7) 0.0190(16) Uiso 0.317(3) 1 d . . P A 2
C3A C 0.6602(14) 1.0161(5) 0.8894(13) 0.019(2) Uiso 0.317(3) 1 d . . P A 2
H3AC H 0.5826 1.0346 0.8583 0.022 Uiso 0.317(3) 1 calc R U P A 2
H3AD H 0.6812 1.0145 0.9892 0.022 Uiso 0.317(3) 1 calc R U P A 2
C8A C 0.5532(10) 0.9325(4) 0.8629(11) 0.0194(19) Uiso 0.317(3) 1 d . . P A 2
C9A C 0.5656(6) 0.9047(2) 0.9745(6) 0.0112(11) Uiso 0.317(3) 1 d . . P A 2
C10A C 0.4528(7) 0.8802(3) 0.9802(7) 0.0170(13) Uiso 0.317(3) 1 d . . P A 2
H10A H 0.4545 0.8578 1.0506 0.020 Uiso 0.317(3) 1 calc R U P A 2
C11A C 0.3453(7) 0.8880(3) 0.8896(7) 0.0229(16) Uiso 0.317(3) 1 d . . P A 2
H11A H 0.2726 0.8721 0.9009 0.027 Uiso 0.317(3) 1 calc R U P A 2
C12A C 0.3360(9) 0.9180(3) 0.7806(8) 0.0228(17) Uiso 0.317(3) 1 d . . P A 2
H12A H 0.2591 0.9218 0.7160 0.027 Uiso 0.317(3) 1 calc R U P A 2
C13A C 0.4482(10) 0.9444(4) 0.7661(10) 0.0169(16) Uiso 0.317(3) 1 d . . P A 2

loop_
_atom_site_aniso_label
_atom_site_aniso_U_11
_atom_site_aniso_U_22
_atom_site_aniso_U_33
_atom_site_aniso_U_23
_atom_site_aniso_U_13
_atom_site_aniso_U_12
Ru1 0.01274(9) 0.01192(8) 0.00854(11) -0.00038(7) 0.00202(9) -0.00060(6)
O1 0.0311(11) 0.0161(7) 0.0216(8) -0.0035(6) 0.0106(8) 0.0027(7)
O2 0.0267(5) 0.0207(5) 0.0224(4) 0.0003(3) 0.0069(4) -0.0063(4)
O3 0.0268(5) 0.0242(5) 0.0214(4) 0.0009(4) 0.0048(4) -0.0034(4)
N1 0.0150(4) 0.0140(4) 0.0219(5) -0.0007(3) 0.0081(4) -0.0013(3)
N2 0.0143(9) 0.0139(9) 0.0155(11) -0.0006(8) 0.0077(9) 0.0000(6)
C1 0.0131(5) 0.0153(5) 0.0171(5) 0.0014(4) 0.0038(4) 0.0000(4)
C2 0.0193(5) 0.0145(5) 0.0232(5) -0.0005(4) 0.0054(4) 0.0013(4)
C3 0.0175(13) 0.0165(13) 0.0204(19) -0.0017(13) 0.0076(13) 0.0024(8)
C4 0.0163(5) 0.0197(6) 0.0183(5) -0.0004(4) 0.0072(4) -0.0035(4)
C5 0.0204(5) 0.0207(6) 0.0195(5) 0.0003(4) 0.0090(4) -0.0020(4)
C6 0.0160(5) 0.0276(7) 0.0246(6) -0.0011(5) 0.0045(4) -0.0024(5)
C7 0.0285(7) 0.0237(7) 0.0261(6) 0.0035(5) 0.0104(5) -0.0039(5)
C8 0.0140(10) 0.0121(12) 0.0259(14) 0.0013(11) 0.0129(10) 0.0006(9)
C9 0.0150(11) 0.0254(12) 0.0211(13) -0.0008(9) 0.0032(10) 0.0031(9)
C10 0.0303(17) 0.0275(13) 0.0291(17) 0.0062(12) 0.0159(14) -0.0003(12)
C11 0.0170(11) 0.0309(14) 0.0313(15) -0.0043(12) 0.0122(11) -0.0068(10)
C12 0.0162(10) 0.0281(16) 0.0263(14) -0.0009(12) 0.0080(10) -0.0036(9)
C13 0.0126(12) 0.0288(15) 0.0229(17) -0.0030(13) 0.0040(12) 0.0012(10)
C14 0.0352(8) 0.0273(8) 0.0335(8) 0.0048(6) 0.0186(6) 0.0085(6)
C15 0.0721(14) 0.0323(9) 0.0425(10) 0.0050(8) 0.0197(10) 0.0221(9)
C16 0.0401(9) 0.0375(9) 0.0351(8) -0.0017(7) 0.0154(7) 0.0068(7)
C17 0.0277(7) 0.0338(8) 0.0282(7) -0.0019(6) 0.0054(6) 0.0009(6)
C18 0.0189(5) 0.0168(5) 0.0230(6) 0.0018(4) 0.0083(4) 0.0014(4)
C19 0.0175(9) 0.0146(9) 0.0190(12) 0.0020(9) 0.0073(9) 0.0003(6)
C20 0.0185(10) 0.0243(12) 0.0279(13) 0.0129(11) 0.0013(9) -0.0011(7)
C21 0.0266(11) 0.0293(13) 0.0412(16) 0.0144(12) 0.0021(11) 0.0073(9)
C22 0.0386(15) 0.0310(14) 0.053(2) 0.0101(14) 0.0040(14) 0.0193(11)
C23 0.0360(14) 0.0265(12) 0.0429(16) -0.0007(11) 0.0084(13) 0.0179(10)
C24 0.0208(10) 0.0185(9) 0.0252(12) 0.0039(8) 0.0057(9) 0.0031(8)
C25 0.0341(12) 0.0277(11) 0.0292(11) -0.0081(9) 0.0111(9) 0.0031(9)
C26 0.0380(14) 0.0183(11) 0.075(2) -0.0139(13) 0.0109(15) -0.0002(10)
C27 0.0568(17) 0.0431(15) 0.0290(12) -0.0042(11) 0.0122(11) 0.0122(13)
C28 0.0236(6) 0.0197(6) 0.0241(6) -0.0054(5) 0.0064(5) -0.0034(5)
C29 0.0256(7) 0.0288(8) 0.0337(8) -0.0093(6) 0.0046(6) -0.0091(6)
C30 0.0455(11) 0.0527(12) 0.0528(12) -0.0062(9) 0.0118(9) -0.0303(9)
C31 0.0262(8) 0.0472(11) 0.0500(11) -0.0155(9) -0.0021(7) -0.0006(7)
C32 0.0343(9) 0.0408(10) 0.0531(11) -0.0258(9) 0.0034(8) -0.0064(7)

loop_
_atom_type_symbol
_atom_type_description
_atom_type_scat_dispersion_real
_atom_type_scat_dispersion_imag
_atom_type_scat_source
C C 0.0033 0.0016 'International Tables Vol C Tables 4.2.6.8 and 6.1.1.4'
H H 0.0000 0.0000 'International Tables Vol C Tables 4.2.6.8 and 6.1.1.4'
N N 0.0061 0.0033 'International Tables Vol C Tables 4.2.6.8 and 6.1.1.4'
O O 0.0106 0.0060 'International Tables Vol C Tables 4.2.6.8 and 6.1.1.4'
Ru Ru -1.2594 0.8363 'International Tables Vol C Tables 4.2.6.8 and 6.1.1.4'

loop_
_geom_angle_atom_site_label_1
_geom_angle_atom_site_label_2
_geom_angle_atom_site_label_3
_geom_angle
C18 Ru1 C1 92.11(6)
C18 Ru1 C5 99.85(6)
C1 Ru1 C5 79.03(5)
C18 Ru1 O2 107.30(5)
C1 Ru1 O2 101.97(5)
C5 Ru1 O2 152.74(6)
C18 Ru1 O1 77.49(7)
C1 Ru1 O1 166.27(7)
C5 Ru1 O1 93.79(6)
O2 Ru1 O1 89.79(6)
C18 Ru1 O3 163.29(5)
C1 Ru1 O3 96.01(5)
C5 Ru1 O3 96.03(5)
O2 Ru1 O3 56.71(4)
O1 Ru1 O3 96.38(6)
C24 O1 C25 116.6(2)
C24 O1 Ru1 108.78(14)
C25 O1 Ru1 134.49(16)
C28 O2 Ru1A 90.47(9)
C28 O2 Ru1 96.11(8)
C28 O3 Ru1A 88.70(9)
C28 O3 Ru1 87.26(8)
C1 N1 C2 113.73(10)
C1 N1 C4 119.57(10)
C2 N1 C4 126.07(10)
C1 N2 C8 126.9(3)
C1 N2 C3 112.9(3)
C8 N2 C3 118.1(3)
N2A C1 N1 107.2(4)
N1 C1 N2 107.32(16)
N1 C1 Ru1 117.30(8)
N2 C1 Ru1 134.28(15)
N2A C1 Ru1A 133.8(4)
N1 C1 Ru1A 118.27(9)
N1 C2 C3A 101.9(6)
N1 C2 C3 101.6(2)
N1 C2 H2AA 111.5
C3 C2 H2AA 111.5
N1 C2 H2AB 111.5
C3 C2 H2AB 111.5
H2AA C2 H2AB 109.3
N1 C2 H2BC 111.4
C3A C2 H2BC 111.4
N1 C2 H2BD 111.4
C3A C2 H2BD 111.4
H2BC C2 H2BD 109.2
N2 C3 C2 102.1(4)
N2 C3 H3A 111.4
C2 C3 H3A 111.4
N2 C3 H3B 111.4
C2 C3 H3B 111.4
H3A C3 H3B 109.2
N1 C4 C6 110.15(10)
N1 C4 C5 104.65(10)
C6 C4 C5 111.19(11)
N1 C4 C7 109.26(11)
C6 C4 C7 108.61(11)
C5 C4 C7 112.91(11)
C4 C5 Ru1A 115.02(9)
C4 C5 Ru1 111.87(8)
C4 C5 H5A 109.2
Ru1 C5 H5A 109.2
C4 C5 H5B 109.2
Ru1 C5 H5B 109.2
H5A C5 H5B 107.9
C4 C5 H5C 108.5
Ru1A C5 H5C 108.5
C4 C5 H5D 108.5
Ru1A C5 H5D 108.5
H5C C5 H5D 107.5
C4 C6 H6A 109.5
C4 C6 H6B 109.5
H6A C6 H6B 109.5
C4 C6 H6C 109.5
H6A C6 H6C 109.5
H6B C6 H6C 109.5
C4 C7 H7A 109.5
C4 C7 H7B 109.5
H7A C7 H7B 109.5
C4 C7 H7C 109.5
H7A C7 H7C 109.5
H7B C7 H7C 109.5
C9 C8 N2 117.1(4)
C9 C8 C13 119.8(4)
N2 C8 C13 123.0(4)
C10 C9 C8 118.7(3)
C10 C9 C14 121.3(3)
C8 C9 C14 119.9(3)
C11 C10 C9 121.1(3)
C11 C10 H10 119.4
C9 C10 H10 119.4
C10 C11 C12 119.7(3)
C10 C11 H11 120.2
C12 C11 H11 120.2
C13 C12 C11 121.6(4)
C13 C12 H12 119.2
C11 C12 H12 119.2
C12 C13 C8 118.8(4)
C12 C13 C17 123.2(3)
C8 C13 C17 118.0(4)
C9A C14 C15 112.5(3)
C9A C14 C16 110.0(3)
C15 C14 C16 112.16(15)
C15 C14 C9 111.40(19)
C16 C14 C9 112.44(16)
C15 C14 H14 106.8
C16 C14 H14 106.8
C9 C14 H14 106.8
C9A C14 H14A 103(5)
C15 C14 H14A 109(5)
C16 C14 H14A 110(5)
C14 C15 H15A 109.5
C14 C15 H15B 109.5
H15A C15 H15B 109.5
C14 C15 H15C 109.5
H15A C15 H15C 109.5
H15B C15 H15C 109.5
C14 C16 H16A 109.5
C14 C16 H16B 109.5
H16A C16 H16B 109.5
C14 C16 H16C 109.5
H16A C16 H16C 109.5
H16B C16 H16C 109.5
C13 C17 H17A 109.4
C13 C17 H17B 109.5
H17A C17 H17B 109.5
C13 C17 H17C 109.5
H17A C17 H17C 109.5
H17B C17 H17C 109.5
C13A C17 H17D 106.0
C13A C17 H17E 105.0
H17D C17 H17E 110.4
C13A C17 H17F 110.3
H17D C17 H17F 114.7
H17E C17 H17F 109.9
C19 C18 Ru1 122.71(15)
C19A C18 Ru1A 109.0(2)
C19 C18 H18 118.6
Ru1 C18 H18 118.6
C20 C19 C24 117.4(2)
C20 C19 C18 125.8(3)
C24 C19 C18 116.8(2)
C21 C20 C19 121.9(3)
C21 C20 H20 119.0
C19 C20 H20 119.0
C22 C21 C20 119.1(3)
C22 C21 H21 120.4
C20 C21 H21 120.4
C21 C22 C23 121.9(2)
C21 C22 H22 119.0
C23 C22 H22 119.0
C22 C23 C24 118.1(3)
C22 C23 H23 121.0
C24 C23 H23 121.0
O1 C24 C23 124.5(3)
O1 C24 C19 113.9(2)
C23 C24 C19 121.6(3)
O1 C25 C27 106.6(2)
O1 C25 C26 109.6(2)
C27 C25 C26 112.5(3)
O1 C25 H25 109.3
C27 C25 H25 109.3
C26 C25 H25 109.3
C25 C26 H26A 109.5
C25 C26 H26B 109.5
H26A C26 H26B 109.5
C25 C26 H26C 109.5
H26A C26 H26C 109.5
H26B C26 H26C 109.5
C25 C27 H27A 109.5
C25 C27 H27B 109.5
H27A C27 H27B 109.5
C25 C27 H27C 109.5
H27A C27 H27C 109.5
H27B C27 H27C 109.5
O3 C28 O2 119.89(13)
O3 C28 C29 120.69(13)
O2 C28 C29 119.40(13)
O3 C28 Ru1A 60.95(8)
O2 C28 Ru1A 58.97(7)
C29 C28 Ru1A 176.70(11)
C31 C29 C32 108.65(15)
C31 C29 C28 109.30(13)
C32 C29 C28 107.84(13)
C31 C29 C30 110.17(16)
C32 C29 C30 111.21(16)
C28 C29 C30 109.62(14)
C29 C30 H30A 109.5
C29 C30 H30B 109.5
H30A C30 H30B 109.5
C29 C30 H30C 109.5
H30A C30 H30C 109.5
H30B C30 H30C 109.5
C29 C31 H31A 109.5
C29 C31 H31B 109.5
H31A C31 H31B 109.5
C29 C31 H31C 109.5
H31A C31 H31C 109.5
H31B C31 H31C 109.5
C29 C32 H32A 109.5
C29 C32 H32B 109.5
H32A C32 H32B 109.5
C29 C32 H32C 109.5
H32A C32 H32C 109.5
H32B C32 H32C 109.5
C1 Ru1A C18 84.86(7)
C1 Ru1A C5 78.81(6)
C18 Ru1A C5 93.56(7)
C1 Ru1A O2 103.14(6)
C18 Ru1A O2 101.89(7)
C5 Ru1A O2 164.52(8)
C1 Ru1A O3 102.32(6)
C18 Ru1A O3 162.32(7)
C5 Ru1A O3 103.62(7)
O2 Ru1A O3 60.90(5)
C1 Ru1A O1A 166.01(12)
C18 Ru1A O1A 81.59(12)
C5 Ru1A O1A 98.51(14)
O2 Ru1A O1A 83.15(13)
O3 Ru1A O1A 91.66(11)
C1 Ru1A C28 105.35(6)
C18 Ru1A C28 132.28(7)
C5 Ru1A C28 133.97(8)
O2 Ru1A C28 30.56(4)
O3 Ru1A C28 30.35(5)
O1A Ru1A C28 86.48(12)
C24A O1A C25A 123.4(5)
C24A O1A Ru1A 111.4(4)
C25A O1A Ru1A 120.0(3)
C20A C19A C24A 121.4(6)
C20A C19A C18 115.8(5)
C24A C19A C18 122.8(5)
C19A C20A C21A 119.5(6)
C19A C20A H20A 120.2
C21A C20A H20A 120.2
C22A C21A C20A 118.5(6)
C22A C21A H21A 120.8
C20A C21A H21A 120.8
C21A C22A C23A 121.4(6)
C21A C22A H22A 119.3
C23A C22A H22A 119.3
C24A C23A C22A 119.8(6)
C24A C23A H23A 120.1
C22A C23A H23A 120.1
O1A C24A C19A 115.0(5)
O1A C24A C23A 125.5(5)
C19A C24A C23A 119.4(5)
O1A C25A C26A 112.5(4)
O1A C25A C27A 113.1(4)
C26A C25A C27A 113.4(4)
O1A C25A H25A 105.7
C26A C25A H25A 105.7
C27A C25A H25A 105.7
C25A C26A H26D 109.5
C25A C26A H26E 109.5
H26D C26A H26E 109.5
C25A C26A H26F 109.5
H26D C26A H26F 109.5
H26E C26A H26F 109.5
C25A C27A H27D 109.5
C25A C27A H27E 109.5
H27D C27A H27E 109.5
C25A C27A H27F 109.5
H27D C27A H27F 109.5
H27E C27A H27F 109.5
C1 N2A C3A 111.0(8)
C1 N2A C8A 126.1(8)
C3A N2A C8A 119.3(9)
C2 C3A N2A 103.5(10)
C2 C3A H3AC 111.1
N2A C3A H3AC 111.1
C2 C3A H3AD 111.1
N2A C3A H3AD 111.1
H3AC C3A H3AD 109.0
C9A C8A C13A 129.7(10)
C9A C8A N2A 128.1(9)
C13A C8A N2A 101.1(8)
C14 C9A C8A 125.6(7)
C14 C9A C10A 120.9(5)
C8A C9A C10A 113.1(7)
C11A C10A C9A 122.2(7)
C11A C10A H10A 118.9
C9A C10A H10A 118.9
C10A C11A C12A 122.6(8)
C10A C11A H11A 118.7
C12A C11A H11A 118.7
C11A C12A C13A 118.7(8)
C11A C12A H12A 120.6
C13A C12A H12A 120.6
C8A C13A C12A 113.2(9)
C8A C13A C17 126.4(9)
C12A C13A C17 120.0(6)

loop_
_geom_bond_atom_site_label_1
_geom_bond_atom_site_label_2
_geom_bond_distance
Ru1 C18 1.7978(15)
Ru1 C1 1.9323(12)
Ru1 C5 2.0709(13)
Ru1 O2 2.2021(10)
Ru1 O1 2.3336(18)
Ru1 O3 2.3984(12)
O1 C24 1.378(3)
O1 C25 1.467(3)
O2 C28 1.2699(17)
O2 Ru1A 2.1402(14)
O3 C28 1.2624(18)
O3 Ru1A 2.1838(17)
N1 C1 1.3457(16)
N1 C2 1.4631(16)
N1 C4 1.4660(16)
N2 C1 1.371(3)
N2 C8 1.424(5)
N2 C3 1.465(7)
C1 N2A 1.317(9)
C1 Ru1A 1.9640(16)
C2 C3A 1.463(15)
C2 C3 1.558(6)
C2 H2AA 0.9900
C2 H2AB 0.9900
C2 H2BC 0.9900
C2 H2BD 0.9900
C3 H3A 0.9900
C3 H3B 0.9900
C4 C6 1.5310(18)
C4 C5 1.5318(18)
C4 C7 1.5336(19)
C5 Ru1A 2.0508(16)
C5 H5A 0.9900
C5 H5B 0.9900
C5 H5C 0.9900
C5 H5D 0.9900
C6 H6A 0.9800
C6 H6B 0.9800
C6 H6C 0.9800
C7 H7A 0.9800
C7 H7B 0.9800
C7 H7C 0.9800
C8 C9 1.398(5)
C8 C13 1.429(6)
C9 C10 1.396(5)
C9 C14 1.610(4)
C10 C11 1.372(5)
C10 H10 0.9500
C11 C12 1.390(5)
C11 H11 0.9500
C12 C13 1.359(6)
C12 H12 0.9500
C13 C17 1.437(5)
C14 C9A 1.315(6)
C14 C15 1.524(2)
C14 C16 1.524(2)
C14 H14 1.0000
C14 H14A 0.81(7)
C15 H15A 0.9800
C15 H15B 0.9800
C15 H15C 0.9800
C16 H16A 0.9800
C16 H16B 0.9800
C16 H16C 0.9800
C17 C13A 1.630(10)
C17 H17A 0.9804
C17 H17B 0.9798
C17 H17C 0.9796
C17 H17D 0.8519
C17 H17E 0.9743
C17 H17F 1.0594
C18 C19 1.449(3)
C18 C19A 1.513(7)
C18 Ru1A 2.0186(19)
C18 H18 0.9500
C19 C20 1.395(4)
C19 C24 1.406(4)
C20 C21 1.379(4)
C20 H20 0.9500
C21 C22 1.368(5)
C21 H21 0.9500
C22 C23 1.392(4)
C22 H22 0.9500
C23 C24 1.392(3)
C23 H23 0.9500
C25 C27 1.479(4)
C25 C26 1.511(4)
C25 H25 1.0000
C26 H26A 0.9800
C26 H26B 0.9800
C26 H26C 0.9800
C27 H27A 0.9800
C27 H27B 0.9800
C27 H27C 0.9800
C28 C29 1.528(2)
C28 Ru1A 2.4975(18)
C29 C31 1.526(3)
C29 C32 1.528(2)
C29 C30 1.536(3)
C30 H30A 0.9800
C30 H30B 0.9800
C30 H30C 0.9800
C31 H31A 0.9800
C31 H31B 0.9800
C31 H31C 0.9800
C32 H32A 0.9800
C32 H32B 0.9800
C32 H32C 0.9800
Ru1A O1A 2.227(5)
O1A C24A 1.373(6)
O1A C25A 1.449(7)
C19A C20A 1.372(9)
C19A C24A 1.377(8)
C20A C21A 1.421(10)
C20A H20A 0.9500
C21A C22A 1.365(8)
C21A H21A 0.9500
C22A C23A 1.394(8)
C22A H22A 0.9500
C23A C24A 1.379(9)
C23A H23A 0.9500
C25A C26A 1.496(8)
C25A C27A 1.517(6)
C25A H25A 1.0000
C26A H26D 0.9800
C26A H26E 0.9800
C26A H26F 0.9800
C27A H27D 0.9800
C27A H27E 0.9800
C27A H27F 0.9800
N2A C3A 1.499(18)
N2A C8A 1.522(14)
C3A H3AC 0.9900
C3A H3AD 0.9900
C8A C9A 1.360(11)
C8A C13A 1.375(14)
C9A C10A 1.439(11)
C10A C11A 1.340(9)
C10A H10A 0.9500
C11A C12A 1.378(10)
C11A H11A 0.9500
C12A C13A 1.483(15)
C12A H12A 0.9500
